data_7718087
loop_
_publ_author_name
'Seuffert, Marcel T.'
'Sedykh, Alexander E.'
'Sch&#xe4;fer, Thomas C'
'Becker, Jonathan'
'M&#xfc;ller-Buschbaum, Klaus'

_publ_section_title
;
 Homoleptic coordination polymers and complexes of transition metals with
 2-(1,2,4-1<i>H</i>-triazol-3-yl) pyridine and tuning towards white-light
 emission.
;
_journal_issue 12
_journal_name_full 'Dalton transactions (Cambridge, England : 2003)'
_journal_page_first 5075
_journal_page_last 5090
_journal_paper_doi 10.1039/d4dt03149k
_journal_volume 54
_journal_year 2025
_chemical_formula_moiety 'C34 H30 Cl2 Fe2 N12'
_chemical_formula_sum 'C34 H30 Cl2 Fe2 N12'
_chemical_formula_weight 789.30
_space_group_crystal_system triclinic
_space_group_IT_number 2
_space_group_name_Hall '-P 1'
_space_group_name_H-M_alt 'P -1'
_atom_sites_solution_hydrogens geom
_atom_sites_solution_primary dual
_atom_sites_solution_secondary difmap
_audit_creation_method SHELXL-2018/3
_audit_update_record
;
2025-01-23 deposited with the CCDC.	2025-02-18 downloaded from the CCDC.
;
_cell_angle_alpha 74.277(3)
_cell_angle_beta 69.785(3)
_cell_angle_gamma 62.978(3)
_cell_formula_units_Z 1
_cell_length_a 8.9158(8)
_cell_length_b 9.6620(8)
_cell_length_c 12.1030(11)
_cell_measurement_reflns_used 9931
_cell_measurement_temperature 100(2)
_cell_measurement_theta_max 31.29
_cell_measurement_theta_min 2.65
_cell_volume 863.43(13)
_computing_cell_refinement 'SAINT v8.40b (Bruker AXS Inc., 2019)'
_computing_data_collection 'APEX4 v2021.4-0 (Bruker AXS Inc., 2021)'
_computing_data_reduction 'SAINT v8.40b (Bruker AXS Inc., 2019)'
_computing_molecular_graphics shelXle
_computing_publication_material 'SHELXL-2018/3 (Sheldrick, 2018)'
_computing_structure_refinement 'SHELXL-2018/3 (Sheldrick, 2018)'
_computing_structure_solution 'SHELXT 2018/2 (Sheldrick, 2018)'
_diffrn_ambient_temperature 100(2)
_diffrn_detector_area_resol_mean 7.4
_diffrn_measured_fraction_theta_full 1.000
_diffrn_measured_fraction_theta_max 1.000
_diffrn_measurement_device_type 'Bruker PHOTON III C14'
_diffrn_measurement_method '\f and \w scans'
_diffrn_radiation_monochromator 'Incoatec I\mS multilayer optics'
_diffrn_radiation_source 'I\mS micro-focus sealed tube'
_diffrn_radiation_type MoK\a
_diffrn_radiation_wavelength 0.71073
_diffrn_reflns_av_R_equivalents 0.0648
_diffrn_reflns_av_unetI/netI 0.0425
_diffrn_reflns_Laue_measured_fraction_full 1.000
_diffrn_reflns_Laue_measured_fraction_max 1.000
_diffrn_reflns_limit_h_max 12
_diffrn_reflns_limit_h_min -11
_diffrn_reflns_limit_k_max 13
_diffrn_reflns_limit_k_min -13
_diffrn_reflns_limit_l_max 16
_diffrn_reflns_limit_l_min -16
_diffrn_reflns_number 27124
_diffrn_reflns_point_group_measured_fraction_full 1.000
_diffrn_reflns_point_group_measured_fraction_max 1.000
_diffrn_reflns_theta_full 25.242
_diffrn_reflns_theta_max 28.700
_diffrn_reflns_theta_min 1.810
_diffrn_source 'I\mS micro-focus sealed tube, multilayer optics'
_exptl_absorpt_coefficient_mu 1.040
_exptl_absorpt_correction_T_max 0.7903
_exptl_absorpt_correction_T_min 0.6849
_exptl_absorpt_correction_type multi-scan
_exptl_absorpt_process_details SADABS-2016/2
_exptl_crystal_colour orange
_exptl_crystal_density_diffrn 1.518
_exptl_crystal_density_method 'not measured'
_exptl_crystal_description block
_exptl_crystal_F_000 404
_exptl_crystal_size_max 0.358
_exptl_crystal_size_mid 0.283
_exptl_crystal_size_min 0.256
_refine_diff_density_max 0.650
_refine_diff_density_min -0.502
_refine_diff_density_rms 0.084
_refine_ls_extinction_method none
_refine_ls_goodness_of_fit_ref 1.064
_refine_ls_hydrogen_treatment constr
_refine_ls_matrix_type full
_refine_ls_number_parameters 226
_refine_ls_number_reflns 4451
_refine_ls_number_restraints 0
_refine_ls_restrained_S_all 1.064
_refine_ls_R_factor_all 0.0510
_refine_ls_R_factor_gt 0.0368
_refine_ls_shift/su_max 0.000
_refine_ls_shift/su_mean 0.000
_refine_ls_structure_factor_coef Fsqd
_refine_ls_weighting_details 'w=1/[\s^2^(Fo^2^)+(0.0259P)^2^+0.7275P] where P=(Fo^2^+2Fc^2^)/3'
_refine_ls_weighting_scheme calc
_refine_ls_wR_factor_gt 0.0789
_refine_ls_wR_factor_ref 0.0844
_reflns_Friedel_coverage 0.000
_reflns_number_gt 3647
_reflns_number_total 4451
_reflns_threshold_expression 'I > 2\s(I)'
_cod_data_source_file d4dt03149k2.cif
_cod_data_source_block Fe2Cl2(pt)2(Py)4
_cod_depositor_comments
;
The following automatic conversions were performed:

data item '_atom_sites_solution_secondary' value 'diffmap' was
changed to 'difmap'.

Automatic conversion script
Id: cif_fix_values 8170 2020-07-09 18:12:32Z antanas 

 Adding full bibliography for 7718082--7718095.cif.
;
_cod_original_cell_volume 863.44(13)
_cod_database_code 7718087
_shelx_shelxl_version_number 2018/3
_shelx_space_group_comment
;
The symmetry employed for this shelxl refinement is uniquely defined
by the following loop, which should always be used as a source of
symmetry information in preference to the above space-group names.
They are only intended as comments.
;
_shelx_estimated_absorpt_t_min 0.707
_shelx_estimated_absorpt_t_max 0.777

loop_
_space_group_symop_operation_xyz
'x, y, z'
'-x, -y, -z'

loop_
_atom_site_label
_atom_site_type_symbol
_atom_site_fract_x
_atom_site_fract_y
_atom_site_fract_z
_atom_site_U_iso_or_equiv
_atom_site_adp_type
_atom_site_occupancy
_atom_site_site_symmetry_order
_atom_site_calc_flag
_atom_site_refinement_flags_posn
_atom_site_refinement_flags_adp
_atom_site_refinement_flags_occupancy
_atom_site_disorder_assembly
_atom_site_disorder_group
Fe1 Fe 0.37588(4) 0.54460(3) 0.68641(2) 0.01593(8) Uani 1 1 d . . . . .
Cl2 Cl 0.13535(6) 0.72174(6) 0.81624(4) 0.02371(12) Uani 1 1 d . . . . .
N1_1 N 0.4955(2) 0.37246(19) 0.82801(14) 0.0183(3) Uani 1 1 d . . . . .
C2_1 C 0.6262(3) 0.2381(2) 0.79185(17) 0.0187(4) Uani 1 1 d . . . . .
C3_1 C 0.6993(3) 0.1091(2) 0.87114(18) 0.0228(4) Uani 1 1 d . . . . .
H3_1 H 0.787878 0.014092 0.843652 0.027 Uiso 1 1 calc R U . . .
C4_1 C 0.6389(3) 0.1234(3) 0.99112(19) 0.0298(5) Uani 1 1 d . . . . .
H4_1 H 0.686919 0.038342 1.047496 0.036 Uiso 1 1 calc R U . . .
C5_1 C 0.5085(3) 0.2625(3) 1.02793(19) 0.0348(5) Uani 1 1 d . . . . .
H5_1 H 0.466940 0.274845 1.109753 0.042 Uiso 1 1 calc R U . . .
C6_1 C 0.4393(3) 0.3834(3) 0.94453(18) 0.0267(5) Uani 1 1 d . . . . .
H6_1 H 0.348113 0.478183 0.970706 0.032 Uiso 1 1 calc R U . . .
C7_1 C 0.6871(2) 0.2409(2) 0.66202(17) 0.0170(4) Uani 1 1 d . . . . .
N8_1 N 0.6006(2) 0.36192(18) 0.59070(15) 0.0183(3) Uani 1 1 d . . . . .
N9_1 N 0.6889(2) 0.32927(18) 0.48046(15) 0.0181(3) Uani 1 1 d . . . . .
C10_1 C 0.8250(2) 0.1903(2) 0.49009(17) 0.0189(4) Uani 1 1 d . . . . .
H10_1 H 0.908622 0.139919 0.423927 0.023 Uiso 1 1 calc R U . . .
N11_1 N 0.8292(2) 0.13089(19) 0.60361(15) 0.0195(3) Uani 1 1 d . . . . .
N1_2 N 0.2248(2) 0.39832(19) 0.72093(14) 0.0188(3) Uani 1 1 d . . . . .
C2_2 C 0.1372(3) 0.3565(2) 0.83048(18) 0.0235(4) Uani 1 1 d . . . . .
H2_2 H 0.129116 0.399908 0.895018 0.028 Uiso 1 1 calc R U . . .
C3_2 C 0.0582(3) 0.2533(3) 0.8537(2) 0.0272(5) Uani 1 1 d . . . . .
H3_2 H -0.002136 0.226440 0.932447 0.033 Uiso 1 1 calc R U . . .
C4_2 C 0.0689(3) 0.1898(3) 0.7598(2) 0.0284(5) Uani 1 1 d . . . . .
H4_2 H 0.018755 0.116532 0.773228 0.034 Uiso 1 1 calc R U . . .
C5_2 C 0.1541(3) 0.2356(3) 0.6462(2) 0.0264(5) Uani 1 1 d . . . . .
H5_2 H 0.159585 0.197284 0.579802 0.032 Uiso 1 1 calc R U . . .
C6_2 C 0.2312(3) 0.3381(2) 0.63091(18) 0.0218(4) Uani 1 1 d . . . . .
H6_2 H 0.291457 0.367158 0.552877 0.026 Uiso 1 1 calc R U . . .
N1_3 N 0.5418(2) 0.67219(19) 0.66972(14) 0.0175(3) Uani 1 1 d . . . . .
C2_3 C 0.7064(3) 0.5947(2) 0.68091(18) 0.0218(4) Uani 1 1 d . . . . .
H2_3 H 0.756681 0.483524 0.687555 0.026 Uiso 1 1 calc R U . . .
C3_3 C 0.8058(3) 0.6694(3) 0.6832(2) 0.0268(5) Uani 1 1 d . . . . .
H3_3 H 0.921258 0.610591 0.691684 0.032 Uiso 1 1 calc R U . . .
C4_3 C 0.7339(3) 0.8314(3) 0.6729(2) 0.0263(4) Uani 1 1 d . . . . .
H4_3 H 0.798221 0.885834 0.675521 0.032 Uiso 1 1 calc R U . . .
C5_3 C 0.5658(3) 0.9131(2) 0.65860(19) 0.0241(4) Uani 1 1 d . . . . .
H5_3 H 0.513970 1.024426 0.649550 0.029 Uiso 1 1 calc R U . . .
C6_3 C 0.4752(3) 0.8289(2) 0.65780(17) 0.0213(4) Uani 1 1 d . . . . .
H6_3 H 0.360079 0.885284 0.648325 0.026 Uiso 1 1 calc R U . . .

loop_
_atom_site_aniso_label
_atom_site_aniso_U_11
_atom_site_aniso_U_22
_atom_site_aniso_U_33
_atom_site_aniso_U_23
_atom_site_aniso_U_13
_atom_site_aniso_U_12
Fe1 0.01587(14) 0.01516(14) 0.01421(14) -0.00263(10) -0.00612(10) -0.00210(10)
Cl2 0.0220(2) 0.0215(2) 0.0198(2) -0.00647(19) -0.00343(19) -0.00168(19)
N1_1 0.0195(8) 0.0182(8) 0.0170(8) -0.0027(6) -0.0070(7) -0.0055(7)
C2_1 0.0185(9) 0.0188(9) 0.0200(9) -0.0034(8) -0.0084(8) -0.0057(8)
C3_1 0.0238(10) 0.0201(10) 0.0244(10) -0.0008(8) -0.0113(9) -0.0064(8)
C4_1 0.0324(12) 0.0278(11) 0.0215(10) 0.0063(9) -0.0122(9) -0.0071(10)
C5_1 0.0415(14) 0.0364(13) 0.0159(10) -0.0032(9) -0.0095(10) -0.0054(11)
C6_1 0.0310(11) 0.0245(11) 0.0202(10) -0.0064(8) -0.0099(9) -0.0032(9)
C7_1 0.0170(9) 0.0146(9) 0.0200(9) -0.0018(7) -0.0077(7) -0.0051(7)
N8_1 0.0186(8) 0.0126(7) 0.0253(8) 0.0007(6) -0.0125(7) -0.0045(6)
N9_1 0.0153(8) 0.0120(7) 0.0284(9) 0.0005(6) -0.0126(7) -0.0034(6)
C10_1 0.0168(9) 0.0178(9) 0.0198(9) -0.0046(8) -0.0049(8) -0.0039(8)
N11_1 0.0180(8) 0.0161(8) 0.0218(8) -0.0028(7) -0.0069(7) -0.0033(7)
N1_2 0.0160(8) 0.0178(8) 0.0187(8) -0.0020(6) -0.0061(6) -0.0025(6)
C2_2 0.0225(10) 0.0251(10) 0.0198(10) -0.0017(8) -0.0078(8) -0.0061(8)
C3_2 0.0204(10) 0.0283(11) 0.0263(11) 0.0035(9) -0.0062(9) -0.0081(9)
C4_2 0.0185(10) 0.0243(11) 0.0412(13) -0.0044(10) -0.0080(9) -0.0073(9)
C5_2 0.0216(10) 0.0280(11) 0.0313(11) -0.0111(9) -0.0073(9) -0.0071(9)
C6_2 0.0185(9) 0.0215(10) 0.0214(10) -0.0055(8) -0.0048(8) -0.0034(8)
N1_3 0.0181(8) 0.0181(8) 0.0147(7) -0.0034(6) -0.0071(6) -0.0033(6)
C2_3 0.0204(10) 0.0187(9) 0.0242(10) -0.0036(8) -0.0090(8) -0.0033(8)
C3_3 0.0189(10) 0.0248(11) 0.0364(12) -0.0034(9) -0.0130(9) -0.0048(8)
C4_3 0.0245(11) 0.0264(11) 0.0315(11) -0.0040(9) -0.0103(9) -0.0109(9)
C5_3 0.0245(11) 0.0181(10) 0.0287(11) -0.0028(8) -0.0098(9) -0.0058(8)
C6_3 0.0207(10) 0.0197(10) 0.0215(10) -0.0024(8) -0.0094(8) -0.0039(8)

loop_
_atom_type_symbol
_atom_type_description
_atom_type_scat_dispersion_real
_atom_type_scat_dispersion_imag
_atom_type_scat_source
C C 0.0033 0.0016 'International Tables Vol C Tables 4.2.6.8 and 6.1.1.4'
H H 0.0000 0.0000 'International Tables Vol C Tables 4.2.6.8 and 6.1.1.4'
N N 0.0061 0.0033 'International Tables Vol C Tables 4.2.6.8 and 6.1.1.4'
Cl Cl 0.1484 0.1585 'International Tables Vol C Tables 4.2.6.8 and 6.1.1.4'
Fe Fe 0.3463 0.8444 'International Tables Vol C Tables 4.2.6.8 and 6.1.1.4'

loop_
_geom_angle_atom_site_label_1
_geom_angle_atom_site_label_2
_geom_angle_atom_site_label_3
_geom_angle
_geom_angle_site_symmetry_1
_geom_angle_site_symmetry_3
_geom_angle_publ_flag
N9_1 Fe1 N8_1 89.76(6) 2_666 . ?
N9_1 Fe1 N1_1 165.68(6) 2_666 . ?
N8_1 Fe1 N1_1 75.93(6) . . ?
N9_1 Fe1 N1_2 94.65(6) 2_666 . ?
N8_1 Fe1 N1_2 87.91(6) . . ?
N1_1 Fe1 N1_2 84.54(6) . . ?
N9_1 Fe1 N1_3 92.13(6) 2_666 . ?
N8_1 Fe1 N1_3 90.76(6) . . ?
N1_1 Fe1 N1_3 88.55(6) . . ?
N1_2 Fe1 N1_3 173.08(6) . . ?
N9_1 Fe1 Cl2 97.91(5) 2_666 . ?
N8_1 Fe1 Cl2 172.18(4) . . ?
N1_1 Fe1 Cl2 96.39(5) . . ?
N1_2 Fe1 Cl2 89.93(4) . . ?
N1_3 Fe1 Cl2 90.49(4) . . ?
C6_1 N1_1 C2_1 118.17(17) . . ?
C6_1 N1_1 Fe1 126.49(14) . . ?
C2_1 N1_1 Fe1 114.97(12) . . ?
N1_1 C2_1 C3_1 122.55(18) . . ?
N1_1 C2_1 C7_1 114.24(17) . . ?
C3_1 C2_1 C7_1 123.20(18) . . ?
C4_1 C3_1 C2_1 118.1(2) . . ?
C4_1 C3_1 H3_1 120.9 . . ?
C2_1 C3_1 H3_1 120.9 . . ?
C5_1 C4_1 C3_1 119.3(2) . . ?
C5_1 C4_1 H4_1 120.3 . . ?
C3_1 C4_1 H4_1 120.3 . . ?
C6_1 C5_1 C4_1 119.2(2) . . ?
C6_1 C5_1 H5_1 120.4 . . ?
C4_1 C5_1 H5_1 120.4 . . ?
N1_1 C6_1 C5_1 122.6(2) . . ?
N1_1 C6_1 H6_1 118.7 . . ?
C5_1 C6_1 H6_1 118.7 . . ?
N11_1 C7_1 N8_1 113.90(17) . . ?
N11_1 C7_1 C2_1 125.64(17) . . ?
N8_1 C7_1 C2_1 120.46(17) . . ?
N9_1 N8_1 C7_1 105.44(16) . . ?
N9_1 N8_1 Fe1 140.98(12) . . ?
C7_1 N8_1 Fe1 113.54(13) . . ?
N8_1 N9_1 C10_1 106.71(15) . . ?
N8_1 N9_1 Fe1 128.97(12) . 2_666 ?
C10_1 N9_1 Fe1 124.08(13) . 2_666 ?
N11_1 C10_1 N9_1 112.56(17) . . ?
N11_1 C10_1 H10_1 123.7 . . ?
N9_1 C10_1 H10_1 123.7 . . ?
C7_1 N11_1 C10_1 101.38(16) . . ?
C6_2 N1_2 C2_2 117.25(18) . . ?
C6_2 N1_2 Fe1 119.48(13) . . ?
C2_2 N1_2 Fe1 123.05(13) . . ?
N1_2 C2_2 C3_2 123.2(2) . . ?
N1_2 C2_2 H2_2 118.4 . . ?
C3_2 C2_2 H2_2 118.4 . . ?
C2_2 C3_2 C4_2 118.7(2) . . ?
C2_2 C3_2 H3_2 120.6 . . ?
C4_2 C3_2 H3_2 120.6 . . ?
C5_2 C4_2 C3_2 118.6(2) . . ?
C5_2 C4_2 H4_2 120.7 . . ?
C3_2 C4_2 H4_2 120.7 . . ?
C4_2 C5_2 C6_2 118.9(2) . . ?
C4_2 C5_2 H5_2 120.5 . . ?
C6_2 C5_2 H5_2 120.5 . . ?
N1_2 C6_2 C5_2 123.21(19) . . ?
N1_2 C6_2 H6_2 118.4 . . ?
C5_2 C6_2 H6_2 118.4 . . ?
C6_3 N1_3 C2_3 117.33(17) . . ?
C6_3 N1_3 Fe1 120.76(13) . . ?
C2_3 N1_3 Fe1 121.69(13) . . ?
N1_3 C2_3 C3_3 123.18(19) . . ?
N1_3 C2_3 H2_3 118.4 . . ?
C3_3 C2_3 H2_3 118.4 . . ?
C4_3 C3_3 C2_3 118.72(19) . . ?
C4_3 C3_3 H3_3 120.6 . . ?
C2_3 C3_3 H3_3 120.6 . . ?
C3_3 C4_3 C5_3 118.79(19) . . ?
C3_3 C4_3 H4_3 120.6 . . ?
C5_3 C4_3 H4_3 120.6 . . ?
C6_3 C5_3 C4_3 118.70(19) . . ?
C6_3 C5_3 H5_3 120.7 . . ?
C4_3 C5_3 H5_3 120.7 . . ?
N1_3 C6_3 C5_3 123.25(18) . . ?
N1_3 C6_3 H6_3 118.4 . . ?
C5_3 C6_3 H6_3 118.4 . . ?

loop_
_geom_bond_atom_site_label_1
_geom_bond_atom_site_label_2
_geom_bond_distance
_geom_bond_site_symmetry_2
_geom_bond_publ_flag
Fe1 N9_1 2.1750(16) 2_666 ?
Fe1 N8_1 2.1822(17) . ?
Fe1 N1_1 2.2244(16) . ?
Fe1 N1_2 2.2376(17) . ?
Fe1 N1_3 2.2501(16) . ?
Fe1 Cl2 2.4065(6) . ?
N1_1 C6_1 1.340(3) . ?
N1_1 C2_1 1.347(3) . ?
C2_1 C3_1 1.395(3) . ?
C2_1 C7_1 1.471(3) . ?
C3_1 C4_1 1.385(3) . ?
C3_1 H3_1 0.9500 . ?
C4_1 C5_1 1.379(3) . ?
C4_1 H4_1 0.9500 . ?
C5_1 C6_1 1.379(3) . ?
C5_1 H5_1 0.9500 . ?
C6_1 H6_1 0.9500 . ?
C7_1 N11_1 1.342(3) . ?
C7_1 N8_1 1.342(2) . ?
N8_1 N9_1 1.333(2) . ?
N9_1 C10_1 1.350(2) . ?
C10_1 N11_1 1.344(2) . ?
C10_1 H10_1 0.9500 . ?
N1_2 C6_2 1.342(3) . ?
N1_2 C2_2 1.346(3) . ?
C2_2 C3_2 1.385(3) . ?
C2_2 H2_2 0.9500 . ?
C3_2 C4_2 1.388(3) . ?
C3_2 H3_2 0.9500 . ?
C4_2 C5_2 1.385(3) . ?
C4_2 H4_2 0.9500 . ?
C5_2 C6_2 1.385(3) . ?
C5_2 H5_2 0.9500 . ?
C6_2 H6_2 0.9500 . ?
N1_3 C6_3 1.338(3) . ?
N1_3 C2_3 1.349(2) . ?
C2_3 C3_3 1.384(3) . ?
C2_3 H2_3 0.9500 . ?
C3_3 C4_3 1.384(3) . ?
C3_3 H3_3 0.9500 . ?
C4_3 C5_3 1.389(3) . ?
C4_3 H4_3 0.9500 . ?
C5_3 C6_3 1.386(3) . ?
C5_3 H5_3 0.9500 . ?
C6_3 H6_3 0.9500 . ?
